data_7708883
loop_
_publ_author_name
'Dong, Yubao'
'Zhu, Li'
'Yin, Bing'
'Zhu, Xinrui'
'Li, Dongfeng'

_publ_section_title
;
 Regulating the magnetic properties of seven-coordinated Dy(III)
 single-ion magnets through the effect of positional isomers on axial
 crystal-field.
;
_journal_name_full 'Dalton transactions (Cambridge, England : 2003)'
_journal_paper_doi 10.1039/d1dt02925h
_journal_year 2021
_chemical_formula_moiety 'C30 H32 Br Dy N4 O4'
_chemical_formula_sum 'C30 H32 Br Dy N4 O4'
_chemical_formula_weight 755.00
_space_group_crystal_system monoclinic
_space_group_IT_number 15
_space_group_name_Hall '-C 2yc'
_space_group_name_H-M_alt 'C 1 2/c 1'
_atom_sites_solution_hydrogens geom
_atom_sites_solution_primary direct
_audit_creation_date 2020-11-02
_audit_creation_method
;
Olex2 1.3-alpha
(compiled 2019.04.09 svn.r3586 for OlexSys, GUI svn.r5731)
;
_audit_update_record
;
2021-03-19 deposited with the CCDC.	2021-11-01 downloaded from the CCDC.
;
_cell_angle_alpha 90
_cell_angle_beta 113.9130(10)
_cell_angle_gamma 90
_cell_formula_units_Z 4
_cell_length_a 20.971(2)
_cell_length_b 9.7062(11)
_cell_length_c 15.6099(17)
_cell_measurement_reflns_used 9971
_cell_measurement_temperature 296.15
_cell_measurement_theta_max 27.92
_cell_measurement_theta_min 2.35
_cell_volume 2904.6(5)
_computing_cell_refinement 'SAINT v7.68A (Bruker, 2009)'
_computing_data_reduction 'SAINT v7.68A (Bruker, 2009)'
_computing_molecular_graphics 'Olex2 (Dolomanov et al., 2009)'
_computing_publication_material 'Olex2 (Dolomanov et al., 2009)'
_computing_structure_refinement 'ShelXL (Sheldrick, 2015)'
_computing_structure_solution 'ShelXS (Sheldrick, 2008)'
_diffrn_ambient_temperature 296.15
_diffrn_measured_fraction_theta_full 0.997
_diffrn_measured_fraction_theta_max 0.996
_diffrn_measurement_device_type 'Bruker APEX-II CCD'
_diffrn_measurement_method '\f and \w scans'
_diffrn_radiation_monochromator graphite
_diffrn_radiation_type MoK\a
_diffrn_radiation_wavelength 0.71073
_diffrn_reflns_av_R_equivalents 0.0262
_diffrn_reflns_av_unetI/netI 0.0249
_diffrn_reflns_Laue_measured_fraction_full 0.997
_diffrn_reflns_Laue_measured_fraction_max 0.996
_diffrn_reflns_limit_h_max 24
_diffrn_reflns_limit_h_min -27
_diffrn_reflns_limit_k_max 12
_diffrn_reflns_limit_k_min -12
_diffrn_reflns_limit_l_max 20
_diffrn_reflns_limit_l_min -20
_diffrn_reflns_number 12319
_diffrn_reflns_point_group_measured_fraction_full 0.997
_diffrn_reflns_point_group_measured_fraction_max 0.996
_diffrn_reflns_theta_full 25.242
_diffrn_reflns_theta_max 27.919
_diffrn_reflns_theta_min 2.125
_diffrn_standards_number 0
_exptl_absorpt_coefficient_mu 3.990
_exptl_absorpt_correction_T_max 0.7456
_exptl_absorpt_correction_T_min 0.3990
_exptl_absorpt_correction_type multi-scan
_exptl_absorpt_process_details
;
SADABS-2008/1 (Bruker,2008) was used for absorption correction.
wR2(int) was 0.1407 before and 0.0438 after correction.
The Ratio of minimum to maximum transmission is 0.5351.
The \l/2 correction factor is 0.0015.
;
_exptl_crystal_colour 'clear light colourless'
_exptl_crystal_colour_lustre clear
_exptl_crystal_colour_modifier light
_exptl_crystal_colour_primary colourless
_exptl_crystal_density_diffrn 1.726
_exptl_crystal_description block
_exptl_crystal_F_000 1492
_exptl_crystal_size_max 0.2
_exptl_crystal_size_mid 0.2
_exptl_crystal_size_min 0.1
_refine_diff_density_max 0.626
_refine_diff_density_min -0.732
_refine_diff_density_rms 0.076
_refine_ls_extinction_coef 0.00030(6)
_refine_ls_extinction_expression Fc^*^=kFc[1+0.001xFc^2^\l^3^/sin(2\q)]^-1/4^
_refine_ls_extinction_method 'SHELXL-2018/3 (Sheldrick 2018)'
_refine_ls_goodness_of_fit_ref 1.119
_refine_ls_hydrogen_treatment constr
_refine_ls_matrix_type full
_refine_ls_number_parameters 184
_refine_ls_number_reflns 3476
_refine_ls_number_restraints 0
_refine_ls_restrained_S_all 1.119
_refine_ls_R_factor_all 0.0208
_refine_ls_R_factor_gt 0.0182
_refine_ls_shift/su_max 0.002
_refine_ls_shift/su_mean 0.000
_refine_ls_structure_factor_coef Fsqd
_refine_ls_weighting_details 'w=1/[\s^2^(Fo^2^)+(0.0220P)^2^+2.3024P] where P=(Fo^2^+2Fc^2^)/3'
_refine_ls_weighting_scheme calc
_refine_ls_wR_factor_gt 0.0472
_refine_ls_wR_factor_ref 0.0486
_reflns_Friedel_coverage 0.000
_reflns_number_gt 3255
_reflns_number_total 3476
_reflns_threshold_expression 'I > 2\s(I)'
_cod_data_source_file d1dt02925h2.cif
_cod_data_source_block t_CCDC1
_cod_original_cell_volume 2904.7(6)
_cod_database_code 7708883
_shelx_shelxl_version_number 2018/3
_shelx_space_group_comment
;
The symmetry employed for this shelxl refinement is uniquely defined
by the following loop, which should always be used as a source of
symmetry information in preference to the above space-group names.
They are only intended as comments.
;
_shelx_estimated_absorpt_t_max 0.691
_shelx_estimated_absorpt_t_min 0.503
_olex2_refinement_description
;
1. Fixed Uiso
 At 1.2 times of:
  All C(H) groups, All C(H,H) groups
 At 1.5 times of:
  All C(H,H,H) groups
2.a Secondary CH2 refined with riding coordinates:
 C6(H6A,H6B), C7(H7A,H7B), C8(H8A,H8B)
2.b Aromatic/amide H refined with riding coordinates:
 C1(H1), C2(H2), C3(H3), C4(H4), C10(H10), C11(H11), C13(H13)
2.c Idealised Me refined as rotating group:
 C15(H15A,H15B,H15C)
;
_olex2_submission_special_instructions 'No special instructions were received'

loop_
_space_group_symop_operation_xyz
'x, y, z'
'-x, y, -z+1/2'
'x+1/2, y+1/2, z'
'-x+1/2, y+1/2, -z+1/2'
'-x, -y, -z'
'x, -y, z-1/2'
'-x+1/2, -y+1/2, -z'
'x+1/2, -y+1/2, z-1/2'

loop_
_atom_site_label
_atom_site_type_symbol
_atom_site_fract_x
_atom_site_fract_y
_atom_site_fract_z
_atom_site_U_iso_or_equiv
_atom_site_adp_type
_atom_site_occupancy
_atom_site_site_symmetry_order
_atom_site_calc_flag
_atom_site_refinement_flags_posn
_atom_site_refinement_flags_adp
_atom_site_refinement_flags_occupancy
_atom_site_disorder_assembly
_atom_site_disorder_group
Dy1 Dy 0.500000 0.71606(2) 0.250000 0.02376(5) Uani 1 2 d S T P . .
Br1 Br 0.500000 0.42870(3) 0.250000 0.04105(9) Uani 1 2 d S T P . .
O1 O 0.59003(9) 0.73245(16) 0.21574(13) 0.0392(4) Uani 1 1 d . . . . .
O2 O 0.73785(11) 0.8781(3) 0.07431(15) 0.0639(6) Uani 1 1 d . . . . .
N1 N 0.55741(10) 0.69415(18) 0.42878(13) 0.0310(4) Uani 1 1 d . . . . .
N2 N 0.56527(10) 0.93435(16) 0.33458(12) 0.0287(4) Uani 1 1 d . . . . .
C1 C 0.56957(13) 0.5765(2) 0.47865(17) 0.0356(5) Uani 1 1 d . . . . .
H1 H 0.561221 0.493065 0.446663 0.043 Uiso 1 1 calc R . . . .
C2 C 0.59391(15) 0.5742(3) 0.57535(18) 0.0431(6) Uani 1 1 d . . . . .
H2 H 0.600291 0.491001 0.607340 0.052 Uiso 1 1 calc R . . . .
C3 C 0.60850(16) 0.6971(3) 0.62332(18) 0.0466(6) Uani 1 1 d . . . . .
H3 H 0.626220 0.698318 0.688421 0.056 Uiso 1 1 calc R . . . .
C4 C 0.59645(14) 0.8185(3) 0.57340(16) 0.0388(5) Uani 1 1 d . . . . .
H4 H 0.606106 0.902669 0.604491 0.047 Uiso 1 1 calc R . . . .
C5 C 0.56995(12) 0.8138(2) 0.47691(15) 0.0309(4) Uani 1 1 d . . . . .
C6 C 0.55080(14) 0.9443(2) 0.41954(16) 0.0352(5) Uani 1 1 d . . . . .
H6A H 0.501603 0.963202 0.401249 0.042 Uiso 1 1 calc R . . . .
H6B H 0.577041 1.020666 0.457677 0.042 Uiso 1 1 calc R . . . .
C7 C 0.53894(13) 1.0600(2) 0.27624(16) 0.0337(5) Uani 1 1 d . . . . .
H7A H 0.560365 1.066453 0.231752 0.040 Uiso 1 1 calc R . . . .
H7B H 0.552764 1.140610 0.316340 0.040 Uiso 1 1 calc R . . . .
C8 C 0.64257(12) 0.9240(2) 0.36458(17) 0.0367(5) Uani 1 1 d . . . . .
H8A H 0.659009 0.841856 0.402563 0.044 Uiso 1 1 calc R . . . .
H8B H 0.664346 1.002699 0.403901 0.044 Uiso 1 1 calc R . . . .
C9 C 0.66632(12) 0.9187(2) 0.28597(17) 0.0348(5) Uani 1 1 d . . . . .
C10 C 0.71831(13) 1.0060(3) 0.28418(18) 0.0442(6) Uani 1 1 d . . . . .
H10 H 0.735995 1.073203 0.330337 0.053 Uiso 1 1 calc R . . . .
C11 C 0.74484(13) 0.9967(3) 0.21592(19) 0.0479(6) Uani 1 1 d . . . . .
H11 H 0.780234 1.055214 0.216893 0.058 Uiso 1 1 calc R . . . .
C12 C 0.71739(13) 0.8985(3) 0.14675(19) 0.0428(6) Uani 1 1 d . . . . .
C13 C 0.66408(13) 0.8117(2) 0.14491(18) 0.0375(5) Uani 1 1 d . . . . .
H13 H 0.644983 0.748551 0.096336 0.045 Uiso 1 1 calc R . . . .
C14 C 0.63874(11) 0.8181(2) 0.21527(16) 0.0322(4) Uani 1 1 d . . . . .
C15 C 0.79636(19) 0.9530(6) 0.0766(3) 0.0996(17) Uani 1 1 d . . . . .
H15A H 0.805305 0.929864 0.022712 0.149 Uiso 1 1 calc GR . . . .
H15B H 0.836362 0.930028 0.132527 0.149 Uiso 1 1 calc GR . . . .
H15C H 0.787124 1.049912 0.076178 0.149 Uiso 1 1 calc GR . . . .

loop_
_atom_site_aniso_label
_atom_site_aniso_U_11
_atom_site_aniso_U_22
_atom_site_aniso_U_33
_atom_site_aniso_U_23
_atom_site_aniso_U_13
_atom_site_aniso_U_12
Dy1 0.02620(8) 0.01804(7) 0.02896(8) 0.000 0.01315(6) 0.000
Br1 0.0573(2) 0.02084(14) 0.04575(19) 0.000 0.02162(16) 0.000
O1 0.0396(9) 0.0329(8) 0.0559(10) -0.0105(7) 0.0305(8) -0.0102(7)
O2 0.0457(11) 0.0974(17) 0.0602(13) 0.0091(12) 0.0334(10) -0.0089(11)
N1 0.0343(10) 0.0280(8) 0.0311(9) 0.0008(7) 0.0136(8) 0.0007(7)
N2 0.0340(10) 0.0215(8) 0.0302(9) 0.0006(6) 0.0127(8) 0.0002(6)
C1 0.0377(12) 0.0318(11) 0.0363(11) 0.0032(8) 0.0141(10) 0.0023(9)
C2 0.0485(15) 0.0425(13) 0.0369(12) 0.0122(10) 0.0158(11) 0.0049(11)
C3 0.0536(16) 0.0545(15) 0.0289(11) 0.0045(10) 0.0138(11) 0.0040(12)
C4 0.0442(13) 0.0402(12) 0.0328(11) -0.0036(9) 0.0165(10) 0.0003(10)
C5 0.0319(11) 0.0308(10) 0.0311(10) 0.0004(8) 0.0140(9) 0.0010(8)
C6 0.0488(14) 0.0261(9) 0.0322(11) -0.0024(8) 0.0178(10) 0.0032(9)
C7 0.0438(13) 0.0172(8) 0.0368(11) 0.0019(8) 0.0129(10) -0.0040(8)
C8 0.0322(12) 0.0369(12) 0.0359(11) -0.0010(9) 0.0086(9) -0.0061(9)
C9 0.0274(11) 0.0352(11) 0.0394(12) 0.0059(9) 0.0110(9) -0.0030(8)
C10 0.0320(12) 0.0467(13) 0.0456(13) 0.0048(11) 0.0070(10) -0.0124(11)
C11 0.0304(12) 0.0576(15) 0.0527(14) 0.0140(13) 0.0136(11) -0.0106(12)
C12 0.0291(11) 0.0545(14) 0.0472(14) 0.0168(11) 0.0179(10) 0.0028(10)
C13 0.0333(12) 0.0374(11) 0.0450(13) 0.0025(9) 0.0190(10) 0.0004(9)
C14 0.0271(10) 0.0274(9) 0.0440(12) 0.0041(8) 0.0165(9) 0.0015(8)
C15 0.0488(19) 0.193(5) 0.064(2) 0.013(3) 0.0303(18) -0.036(3)

loop_
_atom_type_symbol
_atom_type_description
_atom_type_scat_dispersion_real
_atom_type_scat_dispersion_imag
_atom_type_scat_source
C C 0.0033 0.0016 'International Tables Vol C Tables 4.2.6.8 and 6.1.1.4'
H H 0.0000 0.0000 'International Tables Vol C Tables 4.2.6.8 and 6.1.1.4'
Br Br -0.2901 2.4595 'International Tables Vol C Tables 4.2.6.8 and 6.1.1.4'
Dy Dy -0.1892 4.4098 'International Tables Vol C Tables 4.2.6.8 and 6.1.1.4'
N N 0.0061 0.0033 'International Tables Vol C Tables 4.2.6.8 and 6.1.1.4'
O O 0.0106 0.0060 'International Tables Vol C Tables 4.2.6.8 and 6.1.1.4'

loop_
_geom_angle_atom_site_label_1
_geom_angle_atom_site_label_2
_geom_angle_atom_site_label_3
_geom_angle
_geom_angle_site_symmetry_1
_geom_angle_site_symmetry_3
_geom_angle_publ_flag
O1 Dy1 Br1 94.21(4) 2_655 . ?
O1 Dy1 Br1 94.21(4) . . ?
O1 Dy1 O1 171.58(8) 2_655 . ?
O1 Dy1 N1 78.99(7) 2_655 . ?
O1 Dy1 N1 101.72(7) 2_655 2_655 ?
O1 Dy1 N1 78.99(7) . 2_655 ?
O1 Dy1 N1 101.73(7) . . ?
O1 Dy1 N2 74.40(6) . . ?
O1 Dy1 N2 98.52(6) 2_655 . ?
O1 Dy1 N2 74.40(6) 2_655 2_655 ?
O1 Dy1 N2 98.52(6) . 2_655 ?
N1 Dy1 Br1 85.24(4) 2_655 . ?
N1 Dy1 Br1 85.24(4) . . ?
N1 Dy1 N1 170.47(8) 2_655 . ?
N1 Dy1 N2 122.96(6) 2_655 . ?
N1 Dy1 N2 122.96(6) . 2_655 ?
N1 Dy1 N2 65.95(6) 2_655 2_655 ?
N1 Dy1 N2 65.95(6) . . ?
N2 Dy1 Br1 145.31(4) . . ?
N2 Dy1 Br1 145.31(4) 2_655 . ?
N2 Dy1 N2 69.39(8) 2_655 . ?
C14 O1 Dy1 143.30(15) . . ?
C12 O2 C15 117.5(3) . . ?
C1 N1 Dy1 126.55(15) . . ?
C1 N1 C5 117.3(2) . . ?
C5 N1 Dy1 115.75(14) . . ?
C6 N2 Dy1 104.70(13) . . ?
C6 N2 C7 109.59(17) . . ?
C6 N2 C8 108.27(18) . . ?
C7 N2 Dy1 111.85(13) . . ?
C7 N2 C8 109.41(17) . . ?
C8 N2 Dy1 112.84(12) . . ?
N1 C1 C2 123.0(2) . . ?
C3 C2 C1 118.8(2) . . ?
C2 C3 C4 119.0(2) . . ?
C3 C4 C5 119.4(2) . . ?
N1 C5 C4 122.5(2) . . ?
N1 C5 C6 116.55(19) . . ?
C4 C5 C6 120.9(2) . . ?
N2 C6 C5 112.06(18) . . ?
N2 C7 C7 112.68(16) . 2_655 ?
N2 C8 C9 115.00(19) . . ?
C10 C9 C8 121.2(2) . . ?
C10 C9 C14 118.9(2) . . ?
C14 C9 C8 119.8(2) . . ?
C9 C10 C11 122.4(3) . . ?
C12 C11 C10 118.4(2) . . ?
O2 C12 C11 124.9(2) . . ?
O2 C12 C13 114.3(3) . . ?
C11 C12 C13 120.8(2) . . ?
C12 C13 C14 120.9(2) . . ?
O1 C14 C9 120.3(2) . . ?
O1 C14 C13 121.1(2) . . ?
C13 C14 C9 118.6(2) . . ?

loop_
_geom_bond_atom_site_label_1
_geom_bond_atom_site_label_2
_geom_bond_distance
_geom_bond_site_symmetry_2
_geom_bond_publ_flag
Dy1 Br1 2.7892(4) . ?
Dy1 O1 2.1666(17) . ?
Dy1 O1 2.1665(17) 2_655 ?
Dy1 N1 2.5610(18) 2_655 ?
Dy1 N1 2.5610(18) . ?
Dy1 N2 2.5770(17) . ?
Dy1 N2 2.5770(17) 2_655 ?
O1 C14 1.319(3) . ?
O2 C12 1.377(3) . ?
O2 C15 1.414(4) . ?
N1 C1 1.347(3) . ?
N1 C5 1.350(3) . ?
N2 C6 1.479(3) . ?
N2 C7 1.488(3) . ?
N2 C8 1.497(3) . ?
C1 C2 1.384(3) . ?
C2 C3 1.376(4) . ?
C3 C4 1.378(4) . ?
C4 C5 1.379(3) . ?
C5 C6 1.508(3) . ?
C7 C7 1.501(5) 2_655 ?
C8 C9 1.501(3) . ?
C9 C10 1.391(3) . ?
C9 C14 1.410(3) . ?
C10 C11 1.391(4) . ?
C11 C12 1.379(4) . ?
C12 C13 1.391(3) . ?
C13 C14 1.402(3) . ?
